data_1540803
loop_
_publ_author_name
'Yoshizaki, R.'
'Sawada, H.'
'Ikeda, H.'
'Iwazumi, T.'
'Saito, Y.'
'Abe, Y.'
'Imai, K.'
'Nakai, I.'

_publ_section_title
;
 Superconductivity and crystal structure of La Ba2 Cu3-x Oy compounds
;
_journal_name_full 'Japanese Journal of Applied Physics, Part 2'
_journal_page_first 1703
_journal_page_last 1706
_journal_volume 26
_journal_year 1987
_chemical_formula_sum 'Ba2 Cu2.94 La O7'
_chemical_name_systematic 'La Ba2 Cu2.94 O7'
_space_group_IT_number 47
_symmetry_space_group_name_Hall '-P 2 2'
_symmetry_space_group_name_H-M 'P m m m'
_cell_angle_alpha 90
_cell_angle_beta 90
_cell_angle_gamma 90
_cell_formula_units_Z 1
_cell_length_a 3.8829
_cell_length_b 3.9342
_cell_length_c 11.81
_cell_volume 180.411
_citation_journal_id_ASTM JAPLD8
_cod_data_source_file Yoshizaki_JAPLD8_1987_291.cif
_cod_data_source_block Ba2Cu2.94La1O7
_cod_original_cell_volume 180.4108
_cod_original_formula_sum 'Ba2 Cu2.94 La1 O7'
_cod_database_code 1540803

loop_
_symmetry_equiv_pos_as_xyz
x,y,z
-x,-y,z
x,-y,-z
-x,y,-z
-x,-y,-z
x,y,-z
-x,y,z
x,-y,z

loop_
_atom_site_label
_atom_site_type_symbol
_atom_site_fract_x
_atom_site_fract_y
_atom_site_fract_z
_atom_site_occupancy
_atom_site_U_iso_or_equiv
Cu2 Cu+2 0 0 0.3408 1 0.0
Cu1 Cu+3 0 0 0 0.94 0.0
O4 O-2 0.5 0 0.36 1 0.0
Ba1 Ba+2 0.5 0.5 0.1795 1 0.0
O1 O-2 0 0 0.142 1 0.0
La1 La+3 0.5 0.5 0.5 1 0.0
O3 O-2 0 0.5 0.359 1 0.0
O2 O-2 0 0.5 0 1 0.0
